data_4313613
loop_
_publ_author_name
'Rochelle L. White-Morris'
'Matthias Stender'
'Dino S. Tinti'
'Alan L. Balch'
'Daniel Rios'
'Saeed Attar'

_publ_section_title
;
 New Structural Motifs in the Aggregation of Neutral Gold(I) Complexes:
 Structures and Luminescence from (Alkyl isocyanide)AuCN
;
_journal_name_full 'Inorganic Chemistry'
_journal_page_first 3237
_journal_page_last 3244
_journal_paper_doi 10.1021/ic0206948
_journal_volume 42
_journal_year 2003
_chemical_formula_sum 'C6 H9 Au N2'
_chemical_formula_weight 306.12
_chemical_name_common '[n-BuNCAuCN]n'
_chemical_name_systematic
;

?

;
_space_group_IT_number 15
_symmetry_cell_setting monoclinic
_symmetry_space_group_name_Hall '-C 2yc'
_symmetry_space_group_name_H-M 'C 1 2/c 1'
_atom_sites_solution_hydrogens geom
_atom_sites_solution_primary direct
_atom_sites_solution_secondary difmap
_audit_creation_method SHELXL-97
_cell_angle_alpha 90.00
_cell_angle_beta 103.975(3)
_cell_angle_gamma 90.00
_cell_formula_units_Z 8
_cell_length_a 21.828(2)
_cell_length_b 10.9685(9)
_cell_length_c 6.7094(5)
_cell_measurement_reflns_used 889
_cell_measurement_temperature 90(2)
_cell_measurement_theta_max 31.44
_cell_measurement_theta_min 3.84
_cell_volume 1558.8(2)
_computing_cell_refinement 'Bruker SMART'
_computing_data_collection 'Bruker SMART'
_computing_data_reduction 'Bruker SHELXTL v. 5.10'
_computing_molecular_graphics 'XP, Bruker SHELXTL v. 5.10'
_computing_publication_material 'XCIF, Bruker SHELXTL v. 5.10'
_computing_structure_refinement 'XL, Bruker SHELXTL v. 5.10'
_computing_structure_solution 'XS, Bruker SHELXTL v. 5.10'
_diffrn_ambient_temperature 90(2)
_diffrn_measured_fraction_theta_full 0.937
_diffrn_measured_fraction_theta_max 0.937
_diffrn_measurement_device_type 'Bruker SMART 1000'
_diffrn_measurement_method \w
_diffrn_radiation_monochromator graphite
_diffrn_radiation_source 'normal-focus sealed tube'
_diffrn_radiation_type MoK\a
_diffrn_radiation_wavelength 0.71073
_diffrn_reflns_av_R_equivalents 0.0351
_diffrn_reflns_av_sigmaI/netI 0.0311
_diffrn_reflns_limit_h_max 30
_diffrn_reflns_limit_h_min -30
_diffrn_reflns_limit_k_max 15
_diffrn_reflns_limit_k_min -15
_diffrn_reflns_limit_l_max 9
_diffrn_reflns_limit_l_min -9
_diffrn_reflns_number 10146
_diffrn_reflns_theta_full 31.46
_diffrn_reflns_theta_max 31.46
_diffrn_reflns_theta_min 1.92
_diffrn_standards_decay_% <0.01
_diffrn_standards_number '50 frames remeasured'
_exptl_absorpt_coefficient_mu 18.790
_exptl_absorpt_correction_T_max 0.5203
_exptl_absorpt_correction_T_min 0.1170
_exptl_absorpt_correction_type multi-scan
_exptl_absorpt_process_details
;SADABS: an empirical absorption program by G. M. Sheldrick

using the method described by Blessing, R. H.; Acta Cryst.

A51, 1995, 33.

;
_exptl_crystal_colour colorless
_exptl_crystal_density_diffrn 2.609
_exptl_crystal_density_method 'not measured'
_exptl_crystal_description needle
_exptl_crystal_F_000 1104
_exptl_crystal_size_max 0.20
_exptl_crystal_size_mid 0.04
_exptl_crystal_size_min 0.04
_refine_diff_density_max 1.312
_refine_diff_density_min -1.307
_refine_diff_density_rms 0.168
_refine_ls_extinction_coef 0.00013(3)
_refine_ls_extinction_expression Fc^*^=kFc[1+0.001xFc^2^\l^3^/sin(2\q)]^-1/4^
_refine_ls_extinction_method SHELXL
_refine_ls_goodness_of_fit_ref 1.045
_refine_ls_hydrogen_treatment constr
_refine_ls_matrix_type full
_refine_ls_number_parameters 101
_refine_ls_number_reflns 2424
_refine_ls_number_restraints 0
_refine_ls_restrained_S_all 1.045
_refine_ls_R_factor_all 0.0244
_refine_ls_R_factor_gt 0.0187
_refine_ls_shift/su_max 0.003
_refine_ls_shift/su_mean 0.000
_refine_ls_structure_factor_coef Fsqd
_refine_ls_weighting_details 'calc w=1/[\s^2^(Fo^2^)+5.3179P] where P=(Fo^2^+2Fc^2^)/3'
_refine_ls_weighting_scheme calc
_refine_ls_wR_factor_gt 0.0395
_refine_ls_wR_factor_ref 0.0411
_reflns_number_gt 2106
_reflns_number_total 2424
_reflns_threshold_expression I>2\s(I)
_cod_data_source_file ic0206948_2.cif
_cod_data_source_block mas105m
_cod_original_sg_symbol_H-M 'C 2/c'
_cod_original_formula_sum 'C6 H9 Au1 N2'
_cod_database_code 4313613

loop_
_symmetry_equiv_pos_as_xyz
'x, y, z'
'-x, y, -z+1/2'
'x+1/2, y+1/2, z'
'-x+1/2, y+1/2, -z+1/2'
'-x, -y, -z'
'x, -y, z-1/2'
'-x+1/2, -y+1/2, -z'
'x+1/2, -y+1/2, z-1/2'

loop_
_atom_site_label
_atom_site_type_symbol
_atom_site_fract_x
_atom_site_fract_y
_atom_site_fract_z
_atom_site_U_iso_or_equiv
_atom_site_adp_type
_atom_site_occupancy
_atom_site_symmetry_multiplicity
_atom_site_calc_flag
_atom_site_refinement_flags
_atom_site_disorder_assembly
_atom_site_disorder_group
Au1 Au 0.066657(6) 1.040491(11) 0.664918(17) 0.01499(5) Uani 1 1 d . . .
N1 N 0.07778(13) 0.7571(3) 0.6683(4) 0.0174(6) Uani 1 1 d . . .
C2 C 0.06760(16) 1.2213(3) 0.6555(5) 0.0174(6) Uani 1 1 d . . .
C1 C 0.07293(15) 0.8599(4) 0.6702(5) 0.0188(7) Uani 1 1 d . . .
N2 N 0.06922(15) 1.3271(3) 0.6448(5) 0.0231(6) Uani 1 1 d . . .
C3 C 0.08678(16) 0.6267(3) 0.6651(5) 0.0195(6) Uani 1 1 d . B .
H3A H 0.0635 0.5937 0.5308 0.023 Uiso 1 1 calc R . .
H3B H 0.0695 0.5883 0.7734 0.023 Uiso 1 1 calc R . .
C4 C 0.15620(19) 0.5957(4) 0.7005(8) 0.0369(10) Uani 1 1 d . . .
H4A H 0.1603 0.5085 0.7397 0.044 Uiso 1 1 calc R A 1
H4B H 0.1665 0.6019 0.5651 0.044 Uiso 1 1 calc R A 1
C5A C 0.2039(3) 0.6568(7) 0.8393(11) 0.0209(14) Uani 0.50 1 d P B 1
H5AA H 0.1962 0.6488 0.9783 0.025 Uiso 0.50 1 calc PR B 1
H5AB H 0.2014 0.7445 0.8037 0.025 Uiso 0.50 1 calc PR B 1
C6A C 0.2707(4) 0.6111(9) 0.8457(14) 0.0351(19) Uani 0.50 1 d P B 1
H6AA H 0.3014 0.6583 0.9471 0.053 Uiso 0.50 1 calc PR B 1
H6AB H 0.2794 0.6210 0.7100 0.053 Uiso 0.50 1 calc PR B 1
H6AC H 0.2741 0.5247 0.8842 0.053 Uiso 0.50 1 calc PR B 1
C5B C 0.1988(3) 0.6656(7) 0.6106(11) 0.0229(14) Uani 0.50 1 d P B 2
H5BA H 0.1984 0.7516 0.6552 0.027 Uiso 0.50 1 calc PR B 2
H5BB H 0.1835 0.6636 0.4592 0.027 Uiso 0.50 1 calc PR B 2
C6B C 0.2670(4) 0.6175(9) 0.6706(13) 0.0325(17) Uani 0.50 1 d P B 2
H6BA H 0.2938 0.6683 0.6061 0.049 Uiso 0.50 1 calc PR B 2
H6BB H 0.2680 0.5331 0.6235 0.049 Uiso 0.50 1 calc PR B 2
H6BC H 0.2828 0.6207 0.8202 0.049 Uiso 0.50 1 calc PR B 2

loop_
_atom_site_aniso_label
_atom_site_aniso_U_11
_atom_site_aniso_U_22
_atom_site_aniso_U_33
_atom_site_aniso_U_23
_atom_site_aniso_U_13
_atom_site_aniso_U_12
Au1 0.01471(7) 0.01403(7) 0.01606(7) -0.00022(5) 0.00338(4) 0.00032(5)
N1 0.0174(14) 0.0162(15) 0.0187(13) 0.0012(10) 0.0045(11) 0.0006(10)
C2 0.0150(14) 0.0221(18) 0.0154(13) -0.0021(13) 0.0040(11) -0.0004(13)
C1 0.0150(15) 0.0237(19) 0.0177(14) 0.0000(13) 0.0038(12) -0.0003(13)
N2 0.0240(15) 0.0196(16) 0.0249(15) 0.0014(11) 0.0047(12) -0.0017(12)
C3 0.0214(15) 0.0126(15) 0.0238(15) 0.0000(13) 0.0040(13) -0.0021(13)
C4 0.024(2) 0.017(2) 0.072(3) 0.004(2) 0.015(2) 0.0036(15)
C5A 0.021(3) 0.021(4) 0.022(3) 0.000(3) 0.007(3) 0.000(3)
C6A 0.025(4) 0.034(5) 0.045(5) -0.001(4) 0.006(3) 0.003(3)
C5B 0.023(3) 0.019(3) 0.028(3) -0.003(3) 0.008(3) -0.006(3)
C6B 0.022(4) 0.035(5) 0.041(4) -0.006(4) 0.008(3) -0.001(3)

loop_
_atom_type_symbol
_atom_type_description
_atom_type_scat_dispersion_real
_atom_type_scat_dispersion_imag
_atom_type_scat_source
C C 0.0033 0.0016 'International Tables Vol C Tables 4.2.6.8 and 6.1.1.4'
H H 0.0000 0.0000 'International Tables Vol C Tables 4.2.6.8 and 6.1.1.4'
N N 0.0061 0.0033 'International Tables Vol C Tables 4.2.6.8 and 6.1.1.4'
Au Au -2.0133 8.8022 'International Tables Vol C Tables 4.2.6.8 and 6.1.1.4'

loop_
_geom_angle_atom_site_label_1
_geom_angle_atom_site_label_2
_geom_angle_atom_site_label_3
_geom_angle
_geom_angle_site_symmetry_1
_geom_angle_site_symmetry_3
_geom_angle_publ_flag
C2 Au1 C1 175.20(13) . . ?
C2 Au1 Au1 105.07(9) . 5_576 ?
C1 Au1 Au1 77.92(9) . 5_576 ?
C2 Au1 Au1 91.56(10) . 2_556 ?
C1 Au1 Au1 93.17(10) . 2_556 ?
Au1 Au1 Au1 62.425(8) 5_576 2_556 ?
C1 N1 C3 177.5(4) . . ?
N2 C2 Au1 177.7(3) . . ?
N1 C1 Au1 177.5(3) . . ?
N1 C3 C4 110.8(3) . . ?
C5A C4 C5B 64.6(5) . . ?
C5A C4 C3 123.7(4) . . ?
C5B C4 C3 122.4(5) . . ?
C4 C5A C6A 114.5(6) . . ?
C4 C5B C6B 112.9(6) . . ?

loop_
_geom_bond_atom_site_label_1
_geom_bond_atom_site_label_2
_geom_bond_distance
_geom_bond_site_symmetry_2
_geom_bond_publ_flag
Au1 C2 1.985(4) . ?
Au1 C1 1.985(4) . ?
Au1 Au1 3.3233(3) 5_576 ?
Au1 Au1 3.3729(4) 2_556 ?
N1 C1 1.133(5) . ?
N1 C3 1.444(5) . ?
C2 N2 1.164(5) . ?
C3 C4 1.515(5) . ?
C4 C5A 1.389(8) . ?
C4 C5B 1.445(8) . ?
C5A C6A 1.534(11) . ?
C5B C6B 1.539(11) . ?
